data_1510898
loop_
_publ_author_name
'Nowotny, H.'
'Benesovsky, F.'
'Jedlicka, H.'

_publ_section_title
;
 Die Kristallstruktur des W3 Co B3 und der dazu isotypen Phasen Mo3 Co B3,
 Mo3 Ni B3 und W3 Ni B3
;
_journal_name_full 'Monatshefte fuer Chemie (-108,1977)'
_journal_page_first 844
_journal_page_last 850
_journal_volume 100
_journal_year 1969
_chemical_formula_sum 'B3 Co W3'
_chemical_name_systematic 'W3 Co B3'
_space_group_IT_number 63
_symmetry_space_group_name_Hall '-C 2c 2'
_symmetry_space_group_name_H-M 'C m c m'
_cell_angle_alpha 90
_cell_angle_beta 90
_cell_angle_gamma 90
_cell_formula_units_Z 4
_cell_length_a 3.173
_cell_length_b 8.422
_cell_length_c 10.728
_cell_volume 286.684
_citation_journal_id_ASTM MOCHAP
_cod_data_source_file boron_421.cif
_cod_data_source_block B3Co1W3
_cod_original_cell_volume 286.6844
_cod_original_formula_sum 'B3 Co1 W3'
_cod_database_code 1510898

loop_
_symmetry_equiv_pos_as_xyz
x,y,z
-x,-y,z+1/2
x,-y,-z
-x,y,-z+1/2
-x,-y,-z
x,y,-z-1/2
-x,y,z
x,-y,z-1/2
x+1/2,y+1/2,z
-x+1/2,-y+1/2,z+1/2
x+1/2,-y+1/2,-z
-x+1/2,y+1/2,-z+1/2
-x+1/2,-y+1/2,-z
x+1/2,y+1/2,-z-1/2
-x+1/2,y+1/2,z
x+1/2,-y+1/2,z-1/2

loop_
_atom_site_label
_atom_site_type_symbol
_atom_site_fract_x
_atom_site_fract_y
_atom_site_fract_z
_atom_site_occupancy
_atom_site_U_iso_or_equiv
W1 W 0 0.2101 0.1064 1 0.0
B1 B 0 0.9071 0.1136 1 0.0
W2 W 0 0.5 0.25 1 0.0
B2 B 0 0.7953 0.25 1 0.0
Co1 Co 0 0.5 0 1 0.0
